data_2217503
loop_
_publ_author_name
'Zhang, Xian-Fu'
'Jia, Dandan'
'Song, Aijun'
'Liu, Qiang'

_publ_section_title
;
 3-(2-Nitrophenoxy)phthalonitrile
;
_journal_coeditor_code GD2031
_journal_issue 2
_journal_name_full 'Acta Crystallographica Section E'
_journal_page_first o356
_journal_page_last o356
_journal_paper_doi 10.1107/S1600536807067797
_journal_volume 64
_journal_year 2008
_chemical_formula_iupac 'C14 H7 N3 O3'
_chemical_formula_moiety 'C14 H7 N3 O3'
_chemical_formula_sum 'C14 H7 N3 O3'
_chemical_formula_weight 265.23
_chemical_name_systematic
;
3-(2-Nitrophenoxy)phthalonitrile
;
_space_group_IT_number 14
_symmetry_cell_setting monoclinic
_symmetry_space_group_name_Hall '-P 2yn'
_symmetry_space_group_name_H-M 'P 1 21/n 1'
_atom_sites_solution_hydrogens geom
_atom_sites_solution_primary direct
_atom_sites_solution_secondary difmap
_audit_creation_method SHELXL-97
_cell_angle_alpha 90.00
_cell_angle_beta 95.944(15)
_cell_angle_gamma 90.00
_cell_formula_units_Z 4
_cell_length_a 8.0814(17)
_cell_length_b 7.9899(12)
_cell_length_c 19.068(3)
_cell_measurement_reflns_used 51
_cell_measurement_temperature 295(2)
_cell_measurement_theta_max 12.49
_cell_measurement_theta_min 4.98
_cell_volume 1224.6(4)
_computing_cell_refinement 'XSCANS (Bruker, 1997)'
_computing_data_collection 'XSCANS (Bruker, 1997)'
_computing_data_reduction 'XSCANS (Bruker, 1997)'
_computing_molecular_graphics 'SHELXTL (Bruker, 1997)'
_computing_publication_material 'SHELXTL (Bruker, 1997)'
_computing_structure_refinement 'SHELXTL (Bruker, 1997)'
_computing_structure_solution 'SHELXTL (Bruker, 1997)'
_diffrn_ambient_temperature 295(2)
_diffrn_measured_fraction_theta_full 0.991
_diffrn_measured_fraction_theta_max 0.991
_diffrn_measurement_device_type 'Bruker P4'
_diffrn_measurement_method \w
_diffrn_radiation_monochromator graphite
_diffrn_radiation_source 'fine-focus sealed tube'
_diffrn_radiation_type MoK\a
_diffrn_radiation_wavelength 0.71073
_diffrn_reflns_av_R_equivalents 0.0919
_diffrn_reflns_av_sigmaI/netI 0.0771
_diffrn_reflns_limit_h_max 9
_diffrn_reflns_limit_h_min -1
_diffrn_reflns_limit_k_max 1
_diffrn_reflns_limit_k_min -9
_diffrn_reflns_limit_l_max 22
_diffrn_reflns_limit_l_min -22
_diffrn_reflns_number 3018
_diffrn_reflns_theta_full 25.00
_diffrn_reflns_theta_max 25.00
_diffrn_reflns_theta_min 2.15
_diffrn_standards_decay_% 0
_diffrn_standards_interval_count 97
_diffrn_standards_number 3
_exptl_absorpt_coefficient_mu 0.105
_exptl_absorpt_correction_type none
_exptl_crystal_colour colorless
_exptl_crystal_density_diffrn 1.439
_exptl_crystal_density_method 'not measured'
_exptl_crystal_description plate
_exptl_crystal_F_000 544
_exptl_crystal_size_max 0.4
_exptl_crystal_size_mid 0.4
_exptl_crystal_size_min 0.1
_refine_diff_density_max 0.195
_refine_diff_density_min -0.266
_refine_ls_extinction_method none
_refine_ls_goodness_of_fit_ref 1.028
_refine_ls_hydrogen_treatment constr
_refine_ls_matrix_type full
_refine_ls_number_parameters 181
_refine_ls_number_reflns 2155
_refine_ls_number_restraints 0
_refine_ls_restrained_S_all 1.028
_refine_ls_R_factor_all 0.1162
_refine_ls_R_factor_gt 0.0669
_refine_ls_shift/su_max 0.000
_refine_ls_shift/su_mean 0.000
_refine_ls_structure_factor_coef Fsqd
_refine_ls_weighting_details 'calc w=1/[\s^2^(Fo^2^)+(0.001P)^2^+1.2P] where P=(Fo^2^+2Fc^2^)/3'
_refine_ls_weighting_scheme calc
_refine_ls_wR_factor_gt 0.1271
_refine_ls_wR_factor_ref 0.1455
_reflns_number_gt 1252
_reflns_number_total 2155
_reflns_threshold_expression I>2\s(I)
_cod_data_source_file gd2031.cif
_cod_data_source_block I
_cod_depositor_comments
;
The following automatic conversions were performed:
'_symmetry_cell_setting' value 'Monoclinic' changed to 'monoclinic'
according to '/home/saulius/struct/CIF-dictionaries/cif_core.dic'
dictionary named 'cif_core.dic' version 2.4.1 from 2010-06-29.

Automatic conversion script
Id: cif_fix_enum 1527 2010-12-29 10:47:43Z saulius 

The following automatic conversions were performed:

'_symmetry_cell_setting' value 'Monoclinic' changed to 'monoclinic'
according to /home/saulius/struct/CIF-dictionaries/cif_core.dic
dictionary named 'cif_core.dic' version 2.4.1 from 2010-06-29.

Automatic conversion script
Id: cif_fix_values 1715 2011-07-08 13:25:40Z adriana 
;
_cod_original_sg_symbol_H-M 'P 21/n'
_cod_database_code 2217503
_cod_database_fobs_code 2217503

loop_
_symmetry_equiv_pos_as_xyz
'x, y, z'
'-x+1/2, y+1/2, -z+1/2'
'-x, -y, -z'
'x-1/2, -y-1/2, z-1/2'

loop_
_atom_site_type_symbol
_atom_site_label
_atom_site_fract_x
_atom_site_fract_y
_atom_site_fract_z
_atom_site_U_iso_or_equiv
_atom_site_adp_type
_atom_site_calc_flag
_atom_site_refinement_flags
_atom_site_occupancy
O O1 0.4115(3) 0.5913(3) 0.63769(12) 0.0683(8) Uani d . 1
O O2 0.5975(4) 0.8586(4) 0.66974(15) 0.0806(9) Uani d . 1
O O3 0.7869(4) 0.8009(4) 0.75304(16) 0.0932(11) Uani d . 1
N N1 0.0726(6) 0.4464(5) 0.36401(19) 0.0967(14) Uani d . 1
N N2 0.1821(5) 0.7972(5) 0.50408(18) 0.0822(11) Uani d . 1
N N3 0.6493(4) 0.7811(4) 0.72224(17) 0.0609(9) Uani d . 1
C C1 0.1511(5) 0.4108(5) 0.4142(2) 0.0651(11) Uani d . 1
C C2 0.2279(5) 0.6648(6) 0.51586(18) 0.0566(10) Uani d . 1
C C3 0.2487(5) 0.3691(5) 0.47972(18) 0.0534(9) Uani d . 1
C C4 0.2840(4) 0.4955(5) 0.53013(17) 0.0492(9) Uani d . 1
C C5 0.3749(4) 0.4568(5) 0.59366(18) 0.0524(9) Uani d . 1
C C6 0.4322(5) 0.2954(5) 0.6072(2) 0.0623(10) Uani d . 1
H H6A 0.4952 0.2702 0.6495 0.075 Uiso calc R 1
C C7 0.3950(5) 0.1729(5) 0.5576(2) 0.0657(11) Uani d . 1
H H7A 0.4328 0.0644 0.5667 0.079 Uiso calc R 1
C C8 0.3024(5) 0.2082(5) 0.49420(19) 0.0620(10) Uani d . 1
H H8A 0.2765 0.1234 0.4615 0.074 Uiso calc R 1
C C9 0.4213(4) 0.5689(5) 0.71071(17) 0.0523(9) Uani d . 1
C C10 0.5397(4) 0.6628(4) 0.75215(18) 0.0480(9) Uani d . 1
C C11 0.5535(5) 0.6431(5) 0.82497(18) 0.0584(10) Uani d . 1
H H11A 0.6334 0.7036 0.8530 0.070 Uiso calc R 1
C C12 0.4516(5) 0.5362(5) 0.85555(19) 0.0603(10) Uani d . 1
H H12A 0.4628 0.5220 0.9042 0.072 Uiso calc R 1
C C14 0.3162(5) 0.4646(5) 0.7422(2) 0.0626(11) Uani d . 1
H H14A 0.2348 0.4043 0.7148 0.075 Uiso calc R 1
C C13 0.3319(5) 0.4496(5) 0.8141(2) 0.0643(11) Uani d . 1
H H13A 0.2599 0.3792 0.8352 0.077 Uiso calc R 1

loop_
_atom_site_aniso_label
_atom_site_aniso_U_11
_atom_site_aniso_U_22
_atom_site_aniso_U_33
_atom_site_aniso_U_12
_atom_site_aniso_U_13
_atom_site_aniso_U_23
O1 0.090(2) 0.0637(18) 0.0462(14) -0.0149(15) -0.0149(13) -0.0003(13)
O2 0.090(2) 0.082(2) 0.0670(18) -0.0169(17) -0.0075(16) 0.0199(16)
O3 0.0672(19) 0.119(3) 0.088(2) -0.0375(19) -0.0167(17) 0.0071(19)
N1 0.128(4) 0.087(3) 0.065(2) 0.014(3) -0.036(2) -0.007(2)
N2 0.113(3) 0.067(3) 0.063(2) 0.008(2) -0.005(2) 0.0033(19)
N3 0.064(2) 0.062(2) 0.0549(19) -0.0103(18) -0.0035(17) -0.0013(17)
C1 0.082(3) 0.056(2) 0.054(2) -0.005(2) -0.009(2) -0.0072(19)
C2 0.065(3) 0.062(3) 0.0408(19) -0.002(2) -0.0030(18) -0.0008(19)
C3 0.060(2) 0.056(2) 0.0429(19) -0.005(2) -0.0001(17) 0.0012(18)
C4 0.049(2) 0.053(2) 0.0451(19) -0.0043(18) 0.0015(15) -0.0005(17)
C5 0.056(2) 0.056(2) 0.0438(19) -0.006(2) 0.0004(17) -0.0018(18)
C6 0.064(2) 0.068(3) 0.053(2) 0.001(2) -0.0055(19) 0.006(2)
C7 0.080(3) 0.057(2) 0.059(2) 0.007(2) 0.002(2) 0.006(2)
C8 0.076(3) 0.057(3) 0.053(2) 0.000(2) 0.004(2) -0.0059(19)
C9 0.056(2) 0.053(2) 0.045(2) 0.0009(19) -0.0076(17) 0.0009(17)
C10 0.049(2) 0.043(2) 0.050(2) 0.0003(17) -0.0030(16) -0.0021(16)
C11 0.062(2) 0.059(2) 0.051(2) -0.002(2) -0.0103(19) -0.0059(18)
C12 0.065(3) 0.068(3) 0.047(2) -0.001(2) 0.0039(19) -0.0027(19)
C14 0.059(2) 0.065(3) 0.061(2) -0.016(2) -0.007(2) 0.001(2)
C13 0.066(3) 0.065(3) 0.062(2) -0.011(2) 0.010(2) 0.002(2)

loop_
_atom_type_symbol
_atom_type_description
_atom_type_scat_dispersion_real
_atom_type_scat_dispersion_imag
_atom_type_scat_source
C C 0.0033 0.0016 'International Tables Vol C Tables 4.2.6.8 and 6.1.1.4'
H H 0.0000 0.0000 'International Tables Vol C Tables 4.2.6.8 and 6.1.1.4'
N N 0.0061 0.0033 'International Tables Vol C Tables 4.2.6.8 and 6.1.1.4'
O O 0.0106 0.0060 'International Tables Vol C Tables 4.2.6.8 and 6.1.1.4'

loop_
_geom_angle_atom_site_label_1
_geom_angle_atom_site_label_2
_geom_angle_atom_site_label_3
_geom_angle
C5 O1 C9 119.6(3)
O3 N3 O2 123.6(4)
O3 N3 C10 117.4(3)
O2 N3 C10 119.0(3)
N1 C1 C3 178.2(5)
N2 C2 C4 179.1(4)
C8 C3 C4 119.8(3)
C8 C3 C1 121.4(3)
C4 C3 C1 118.7(3)
C5 C4 C3 119.3(3)
C5 C4 C2 120.1(3)
C3 C4 C2 120.5(3)
O1 C5 C4 114.8(3)
O1 C5 C6 124.5(3)
C4 C5 C6 120.5(3)
C7 C6 C5 119.4(3)
C7 C6 H6A 120.3
C5 C6 H6A 120.3
C6 C7 C8 121.1(4)
C6 C7 H7A 119.4
C8 C7 H7A 119.4
C3 C8 C7 119.8(3)
C3 C8 H8A 120.1
C7 C8 H8A 120.1
C14 C9 C10 119.9(3)
C14 C9 O1 122.7(3)
C10 C9 O1 117.4(3)
C11 C10 C9 119.0(4)
C11 C10 N3 118.5(3)
C9 C10 N3 122.5(3)
C12 C11 C10 120.6(3)
C12 C11 H11A 119.7
C10 C11 H11A 119.7
C11 C12 C13 119.5(4)
C11 C12 H12A 120.3
C13 C12 H12A 120.3
C13 C14 C9 119.6(4)
C13 C14 H14A 120.2
C9 C14 H14A 120.2
C14 C13 C12 121.3(4)
C14 C13 H13A 119.3
C12 C13 H13A 119.3

loop_
_geom_bond_atom_site_label_1
_geom_bond_atom_site_label_2
_geom_bond_distance
O1 C5 1.377(4)
O1 C9 1.398(4)
O2 N3 1.214(4)
O3 N3 1.213(4)
N1 C1 1.129(5)
N2 C2 1.136(5)
N3 C10 1.452(5)
C1 C3 1.445(5)
C2 C4 1.443(6)
C3 C8 1.376(5)
C3 C4 1.403(5)
C4 C5 1.385(5)
C5 C6 1.385(5)
C6 C7 1.372(5)
C6 H6A 0.9300
C7 C8 1.383(5)
C7 H7A 0.9300
C8 H8A 0.9300
C9 C14 1.372(5)
C9 C10 1.395(5)
C10 C11 1.390(5)
C11 C12 1.359(5)
C11 H11A 0.9300
C12 C13 1.372(5)
C12 H12A 0.9300
C14 C13 1.369(5)
C14 H14A 0.9300
C13 H13A 0.9300

loop_
_cod_related_entry_id
_cod_related_entry_database
_cod_related_entry_code
1 ChemSpider 21119299
